data_2022974
loop_
_publ_author_name
'Upmann, Daniel'
'Jones, Peter G.'
'Bockfeld, Dirk'
'T&#xe2;rcoveanu, Eliza'

_publ_section_title
;
 Crystal structures of sixteen phosphane chalcogenide complexes of gold(I)
 chloride, bromide and iodide.
;
_journal_coeditor_code YZ2044
_journal_issue 'Pt 1'
_journal_name_full 'Acta crystallographica. Section E, Crystallographic communications'
_journal_page_first 34
_journal_page_last 49
_journal_paper_doi 10.1107/S2056989023010459
_journal_volume 80
_journal_year 2024
_chemical_formula_iupac '[Au Br (C9 H21 P Se)]'
_chemical_formula_moiety 'C9 H21 Au Br P Se'
_chemical_formula_sum 'C9 H21 Au Br P Se'
_chemical_formula_weight 516.06
_chemical_name_systematic
;
Bromido(tripropylphosphane selenide-\k<i>Se</i>)gold
;
_space_group_crystal_system monoclinic
_space_group_IT_number 14
_space_group_name_Hall '-P 2yn'
_space_group_name_H-M_alt 'P 1 21/n 1'
_atom_sites_solution_hydrogens geom
_atom_sites_solution_primary direct
_audit_creation_method SHELXL-2019/3
_cell_angle_alpha 90
_cell_angle_beta 96.6895(16)
_cell_angle_gamma 90
_cell_formula_units_Z 4
_cell_length_a 8.22500(14)
_cell_length_b 11.31793(17)
_cell_length_c 15.2065(3)
_cell_measurement_reflns_used 21807
_cell_measurement_temperature 100(2)
_cell_measurement_theta_max 30.7734
_cell_measurement_theta_min 2.2441
_cell_volume 1405.94(4)
_computing_cell_refinement
;
CrysAlisPro, Version 1.171.35.21 (Rigaku OD, 2020)
;
_computing_data_collection
;
CrysAlisPro, Version 1.171.35.21 (Rigaku OD, 2020)
;
_computing_data_reduction
;
CrysAlisPro, Version 1.171.35.21 (Rigaku OD, 2020)
;
_computing_molecular_graphics
;
Bruker XP (Bruker, 1998)
;
_computing_publication_material
;
SHELXL-2019/3 (Sheldrick, 2015)
;
_computing_structure_refinement
;
SHELXL-2019/3 (Sheldrick, 2015)
;
_computing_structure_solution
;
SHELXS-97 (Sheldrick, 2008)
;
_diffrn_ambient_temperature 100(2)
_diffrn_detector_area_resol_mean 16.1419
_diffrn_measured_fraction_theta_full 0.995
_diffrn_measured_fraction_theta_max 0.968
_diffrn_measurement_device_type 'Oxford Diffraction Xcalibur, Eos'
_diffrn_measurement_method '\w scans'
_diffrn_radiation_type MoK\a
_diffrn_radiation_wavelength 0.71073
_diffrn_reflns_av_R_equivalents 0.0293
_diffrn_reflns_av_unetI/netI 0.0128
_diffrn_reflns_limit_h_max 11
_diffrn_reflns_limit_h_min -11
_diffrn_reflns_limit_k_max 16
_diffrn_reflns_limit_k_min -16
_diffrn_reflns_limit_l_max 21
_diffrn_reflns_limit_l_min -21
_diffrn_reflns_number 63480
_diffrn_reflns_theta_full 30.000
_diffrn_reflns_theta_max 30.842
_diffrn_reflns_theta_min 2.249
_diffrn_source 'Enhance (Mo) X-ray Source'
_exptl_absorpt_coefficient_mu 15.971
_exptl_absorpt_correction_T_max 1.00000
_exptl_absorpt_correction_T_min 0.52882
_exptl_absorpt_correction_type multi-scan
_exptl_absorpt_process_details
;
CrysAlisPro, Version 1.171.35.21 (Rigaku OD, 2020)
;
_exptl_crystal_colour colourless
_exptl_crystal_density_diffrn 2.438
_exptl_crystal_density_meas 2.438
_exptl_crystal_description block
_exptl_crystal_F_000 952
_exptl_crystal_size_max 0.16
_exptl_crystal_size_mid 0.15
_exptl_crystal_size_min 0.15
_refine_diff_density_max 1.085
_refine_diff_density_min -0.944
_refine_ls_extinction_coef 0.00114(3)
_refine_ls_extinction_expression Fc^*^=kFc[1+0.001xFc^2^\l^3^/sin(2\q)]^-1/4^
_refine_ls_extinction_method
;
SHELXL-2019/3 (Sheldrick, 2015)
;
_refine_ls_goodness_of_fit_ref 1.073
_refine_ls_hydrogen_treatment constr
_refine_ls_matrix_type full
_refine_ls_number_parameters 125
_refine_ls_number_reflns 4276
_refine_ls_number_restraints 0
_refine_ls_restrained_S_all 1.073
_refine_ls_R_factor_all 0.0205
_refine_ls_R_factor_gt 0.0152
_refine_ls_shift/su_max 0.003
_refine_ls_shift/su_mean 0.000
_refine_ls_structure_factor_coef Fsqd
_refine_ls_weighting_details 'w=1/[\s^2^(Fo^2^)+(0.0087P)^2^+1.4421P] where P=(Fo^2^+2Fc^2^)/3'
_refine_ls_weighting_scheme calc
_refine_ls_wR_factor_gt 0.0282
_refine_ls_wR_factor_ref 0.0293
_reflns_number_gt 3812
_reflns_number_total 4276
_reflns_threshold_expression 'I > 2\s(I)'
_cod_data_source_file yz2044sup1.cif
_cod_data_source_block 5b
_cod_depositor_comments 'Adding full bibliography for 2022965--2022980.cif.'
_cod_original_cell_volume 1405.93(4)
_cod_original_sg_symbol_H-M 'P 21/n'
_cod_database_code 2022974
_cod_database_fobs_code 2022974
_shelx_space_group_comment
;
The symmetry employed for this shelxl refinement is uniquely defined
by the following loop, which should always be used as a source of
symmetry information in preference to the above space-group names.
They are only intended as comments.
;
_shelx_estimated_absorpt_t_min 0.184
_shelx_estimated_absorpt_t_max 0.198

loop_
_space_group_symop_operation_xyz
'x, y, z'
'-x+1/2, y+1/2, -z+1/2'
'-x, -y, -z'
'x-1/2, -y-1/2, z-1/2'

loop_
_atom_site_type_symbol
_atom_site_label
_atom_site_fract_x
_atom_site_fract_y
_atom_site_fract_z
_atom_site_U_iso_or_equiv
_atom_site_adp_type
_atom_site_calc_flag
_atom_site_occupancy
_atom_site_disorder_assembly
_atom_site_disorder_group
Au Au1 0.49755(2) 0.50261(2) 0.30090(2) 0.01658(3) Uani d 1 . .
Br Br1 0.29020(3) 0.47321(2) 0.17815(2) 0.02114(5) Uani d 1 . .
P P1 0.78688(6) 0.69268(4) 0.42405(3) 0.01254(9) Uani d 1 . .
Se Se1 0.70069(3) 0.51007(2) 0.42556(2) 0.02173(5) Uani d 1 . .
C C1 0.9266(2) 0.70575(17) 0.52661(13) 0.0172(4) Uani d 1 . .
H H1 1.004761 0.638194 0.525809 0.021 Uiso calc 1 . .
C C2 0.6147(2) 0.79671(17) 0.41269(14) 0.0178(4) Uani d 1 . .
H H2 0.550050 0.779283 0.354305 0.021 Uiso calc 1 . .
C C3 0.9087(2) 0.72149(17) 0.33310(13) 0.0169(4) Uani d 1 . .
H H3 0.951786 0.803891 0.341046 0.020 Uiso calc 1 . .
C C11 1.0329(2) 0.81786(19) 0.53110(14) 0.0217(4) Uani d 1 . .
H H11A 0.965870 0.886503 0.542582 0.032 Uiso calc 1 . .
H H11B 1.077585 0.828657 0.474653 0.032 Uiso calc 1 . .
H H11C 1.122950 0.809847 0.578930 0.032 Uiso calc 1 . .
C C12 0.8445(3) 0.6900(2) 0.61111(14) 0.0240(4) Uani d 1 . .
H H12A 0.928060 0.673823 0.661009 0.036 Uiso calc 1 . .
H H12B 0.767477 0.623664 0.603563 0.036 Uiso calc 1 . .
H H12C 0.785235 0.762340 0.622887 0.036 Uiso calc 1 . .
C C21 0.4976(3) 0.7796(2) 0.48295(16) 0.0309(5) Uani d 1 . .
H H21A 0.550235 0.807220 0.540416 0.046 Uiso calc 1 . .
H H21B 0.470382 0.695645 0.487019 0.046 Uiso calc 1 . .
H H21C 0.397278 0.825048 0.466376 0.046 Uiso calc 1 . .
C C22 0.6705(3) 0.92562(18) 0.40853(17) 0.0275(5) Uani d 1 . .
H H22A 0.575537 0.976111 0.390803 0.041 Uiso calc 1 . .
H H22B 0.749242 0.932995 0.365170 0.041 Uiso calc 1 . .
H H22C 0.722451 0.950168 0.466947 0.041 Uiso calc 1 . .
C C31 1.0568(3) 0.6395(2) 0.33646(17) 0.0302(5) Uani d 1 . .
H H31A 1.019434 0.557650 0.327805 0.045 Uiso calc 1 . .
H H31B 1.122676 0.646920 0.394184 0.045 Uiso calc 1 . .
H H31C 1.123321 0.661306 0.289531 0.045 Uiso calc 1 . .
C C32 0.8064(3) 0.7166(2) 0.24266(14) 0.0256(5) Uani d 1 . .
H H32A 0.876827 0.731850 0.196173 0.038 Uiso calc 1 . .
H H32B 0.720164 0.776735 0.239936 0.038 Uiso calc 1 . .
H H32C 0.756560 0.638254 0.233856 0.038 Uiso calc 1 . .

loop_
_atom_site_aniso_label
_atom_site_aniso_U_11
_atom_site_aniso_U_22
_atom_site_aniso_U_33
_atom_site_aniso_U_12
_atom_site_aniso_U_13
_atom_site_aniso_U_23
Au1 0.01623(4) 0.01300(4) 0.02085(4) -0.00145(3) 0.00355(3) -0.00179(3)
Br1 0.02214(9) 0.02341(10) 0.01810(9) 0.00032(8) 0.00328(7) -0.00458(7)
P1 0.0119(2) 0.0115(2) 0.0139(2) 0.00059(16) 0.00022(17) 0.00121(17)
Se1 0.02161(10) 0.01164(9) 0.03017(11) -0.00203(7) -0.00448(8) 0.00471(8)
C1 0.0162(9) 0.0196(9) 0.0154(9) 0.0008(7) -0.0003(7) 0.0031(7)
C2 0.0138(9) 0.0142(9) 0.0254(10) 0.0023(7) 0.0017(7) 0.0040(7)
C3 0.0189(9) 0.0166(9) 0.0154(9) -0.0001(7) 0.0029(7) -0.0007(7)
C11 0.0203(10) 0.0284(11) 0.0158(9) -0.0084(8) 0.0001(8) 0.0007(8)
C12 0.0297(11) 0.0260(11) 0.0164(10) -0.0058(9) 0.0032(8) 0.0048(8)
C21 0.0224(11) 0.0313(12) 0.0415(14) 0.0103(9) 0.0150(10) 0.0107(10)
C22 0.0199(10) 0.0142(9) 0.0483(14) 0.0029(8) 0.0042(10) 0.0036(9)
C31 0.0292(12) 0.0314(12) 0.0327(12) 0.0097(9) 0.0145(10) -0.0016(10)
C32 0.0346(12) 0.0264(11) 0.0156(10) -0.0093(9) 0.0021(9) -0.0007(8)

loop_
_atom_type_symbol
_atom_type_description
_atom_type_scat_dispersion_real
_atom_type_scat_dispersion_imag
_atom_type_scat_source
C C 0.0033 0.0016 'International Tables Vol C Tables 4.2.6.8 and 6.1.1.4'
H H 0.0000 0.0000 'International Tables Vol C Tables 4.2.6.8 and 6.1.1.4'
P P 0.1023 0.0942 'International Tables Vol C Tables 4.2.6.8 and 6.1.1.4'
Se Se -0.0929 2.2259 'International Tables Vol C Tables 4.2.6.8 and 6.1.1.4'
Br Br -0.2901 2.4595 'International Tables Vol C Tables 4.2.6.8 and 6.1.1.4'
Au Au -2.0133 8.8022 'International Tables Vol C Tables 4.2.6.8 and 6.1.1.4'

loop_
_geom_angle_atom_site_label_1
_geom_angle_atom_site_label_2
_geom_angle_atom_site_label_3
_geom_angle_site_symmetry_1
_geom_angle_site_symmetry_3
_geom_angle
_geom_angle_publ_flag
Se1 Au1 Br1 . . 173.957(8) y
C3 P1 C1 . . 106.54(9) y
C3 P1 C2 . . 107.42(9) y
C1 P1 C2 . . 115.41(9) y
C3 P1 Se1 . . 112.54(7) y
C1 P1 Se1 . . 103.85(6) y
C2 P1 Se1 . . 111.11(6) y
P1 Se1 Au1 . . 102.931(14) y
C12 C1 C11 . . 111.30(17) ?
C12 C1 P1 . . 114.26(14) ?
C11 C1 P1 . . 113.66(13) ?
C12 C1 H1 . . 105.6 ?
C11 C1 H1 . . 105.6 ?
P1 C1 H1 . . 105.6 ?
C21 C2 C22 . . 111.39(18) ?
C21 C2 P1 . . 113.24(14) ?
C22 C2 P1 . . 112.53(13) ?
C21 C2 H2 . . 106.4 ?
C22 C2 H2 . . 106.4 ?
P1 C2 H2 . . 106.4 ?
C32 C3 C31 . . 111.21(18) ?
C32 C3 P1 . . 112.43(14) ?
C31 C3 P1 . . 111.80(14) ?
C32 C3 H3 . . 107.0 ?
C31 C3 H3 . . 107.0 ?
P1 C3 H3 . . 107.0 ?
C1 C11 H11A . . 109.5 ?
C1 C11 H11B . . 109.5 ?
H11A C11 H11B . . 109.5 ?
C1 C11 H11C . . 109.5 ?
H11A C11 H11C . . 109.5 ?
H11B C11 H11C . . 109.5 ?
C1 C12 H12A . . 109.5 ?
C1 C12 H12B . . 109.5 ?
H12A C12 H12B . . 109.5 ?
C1 C12 H12C . . 109.5 ?
H12A C12 H12C . . 109.5 ?
H12B C12 H12C . . 109.5 ?
C2 C21 H21A . . 109.5 ?
C2 C21 H21B . . 109.5 ?
H21A C21 H21B . . 109.5 ?
C2 C21 H21C . . 109.5 ?
H21A C21 H21C . . 109.5 ?
H21B C21 H21C . . 109.5 ?
C2 C22 H22A . . 109.5 ?
C2 C22 H22B . . 109.5 ?
H22A C22 H22B . . 109.5 ?
C2 C22 H22C . . 109.5 ?
H22A C22 H22C . . 109.5 ?
H22B C22 H22C . . 109.5 ?
C3 C31 H31A . . 109.5 ?
C3 C31 H31B . . 109.5 ?
H31A C31 H31B . . 109.5 ?
C3 C31 H31C . . 109.5 ?
H31A C31 H31C . . 109.5 ?
H31B C31 H31C . . 109.5 ?
C3 C32 H32A . . 109.5 ?
C3 C32 H32B . . 109.5 ?
H32A C32 H32B . . 109.5 ?
C3 C32 H32C . . 109.5 ?
H32A C32 H32C . . 109.5 ?
H32B C32 H32C . . 109.5 ?

loop_
_geom_bond_atom_site_label_1
_geom_bond_atom_site_label_2
_geom_bond_site_symmetry_2
_geom_bond_distance
_geom_bond_publ_flag
Au1 Se1 . 2.3779(2) y
Au1 Br1 . 2.4004(2) y
P1 C3 . 1.829(2) ?
P1 C1 . 1.832(2) ?
P1 C2 . 1.8343(19) ?
P1 Se1 . 2.1860(5) y
C1 C12 . 1.530(3) ?
C1 C11 . 1.538(3) ?
C1 H1 . 1.0000 ?
C2 C21 . 1.532(3) ?
C2 C22 . 1.533(3) ?
C2 H2 . 1.0000 ?
C3 C32 . 1.527(3) ?
C3 C31 . 1.528(3) ?
C3 H3 . 1.0000 ?
C11 H11A . 0.9800 ?
C11 H11B . 0.9800 ?
C11 H11C . 0.9800 ?
C12 H12A . 0.9800 ?
C12 H12B . 0.9800 ?
C12 H12C . 0.9800 ?
C21 H21A . 0.9800 ?
C21 H21B . 0.9800 ?
C21 H21C . 0.9800 ?
C22 H22A . 0.9800 ?
C22 H22B . 0.9800 ?
C22 H22C . 0.9800 ?
C31 H31A . 0.9800 ?
C31 H31B . 0.9800 ?
C31 H31C . 0.9800 ?
C32 H32A . 0.9800 ?
C32 H32B . 0.9800 ?
C32 H32C . 0.9800 ?

loop_
_geom_hbond_atom_site_label_D
_geom_hbond_atom_site_label_H
_geom_hbond_atom_site_label_A
_geom_hbond_site_symmetry_A
_geom_hbond_distance_DH
_geom_hbond_distance_HA
_geom_hbond_distance_DA
_geom_hbond_angle_DHA
_geom_hbond_publ_flag
C3 H3 Br1 2_655 1.00 2.90 3.792(2) 149.0 yes
C1 H1 Se1 3_766 1.00 2.97 3.9210(19) 159.4 yes
C12 H12B Se1 . 0.98 2.99 3.568(2) 118.9 yes
C21 H21B Se1 . 0.98 3.05 3.633(2) 119.6 yes

loop_
_geom_torsion_atom_site_label_1
_geom_torsion_atom_site_label_2
_geom_torsion_atom_site_label_3
_geom_torsion_atom_site_label_4
_geom_torsion_site_symmetry_1
_geom_torsion_site_symmetry_2
_geom_torsion_site_symmetry_3
_geom_torsion_site_symmetry_4
_geom_torsion
_geom_torsion_publ_flag
C3 P1 Se1 Au1 . . . . -71.46(7) y
C1 P1 Se1 Au1 . . . . 173.72(7) y
C2 P1 Se1 Au1 . . . . 49.05(7) y
C3 P1 C1 C12 . . . . 177.33(14) ?
C2 P1 C1 C12 . . . . 58.21(17) ?
Se1 P1 C1 C12 . . . . -63.65(15) ?
C3 P1 C1 C11 . . . . 48.10(17) ?
C2 P1 C1 C11 . . . . -71.03(17) ?
Se1 P1 C1 C11 . . . . 167.12(13) ?
C3 P1 C2 C21 . . . . 177.82(16) ?
C1 P1 C2 C21 . . . . -63.54(18) ?
Se1 P1 C2 C21 . . . . 54.33(17) ?
C3 P1 C2 C22 . . . . -54.75(18) ?
C1 P1 C2 C22 . . . . 63.89(18) ?
Se1 P1 C2 C22 . . . . -178.24(14) ?
C1 P1 C3 C32 . . . . -178.55(14) ?
C2 P1 C3 C32 . . . . -54.33(16) ?
Se1 P1 C3 C32 . . . . 68.27(15) ?
C1 P1 C3 C31 . . . . 55.53(17) ?
C2 P1 C3 C31 . . . . 179.74(15) ?
Se1 P1 C3 C31 . . . . -57.65(16) ?
